data_7713038
loop_
_publ_author_name
'Hossack, Christopher'
'Abdul, Folasade'
'Cahill, Christopher'
'Besson, Claire'

_publ_section_title
;
 Tuning the optical and magnetic properties of lanthanide single-ion
 magnets using nitro-functionalized trispyrazolylborate ligands.
;
_journal_name_full 'Dalton transactions (Cambridge, England : 2003)'
_journal_paper_doi 10.1039/d3dt01018j
_journal_year 2023
_chemical_formula_moiety 'C27 H27 B3 N21 O6 Sm, 7(C6 H6)'
_chemical_formula_sum 'C69 H69 B3 N21 O6 Sm'
_chemical_formula_weight 1471.24
_space_group_crystal_system trigonal
_space_group_IT_number 148
_space_group_name_Hall '-R 3'
_space_group_name_H-M_alt 'R -3 :H'
_atom_sites_solution_hydrogens mixed
_atom_sites_solution_primary Dual-space/Direct
_audit_block_doi 10.5517/ccdc.csd.cc2dr85m
_audit_creation_method SHELXL-2018/3
_audit_update_record
;
2022-12-15 deposited with the CCDC.	2023-05-04 downloaded from the CCDC.
;
_cell_angle_alpha 90
_cell_angle_beta 90
_cell_angle_gamma 120
_cell_formula_units_Z 6
_cell_length_a 21.6878(4)
_cell_length_b 21.6878(4)
_cell_length_c 25.7723(8)
_cell_measurement_reflns_used 2961
_cell_measurement_temperature 100(2)
_cell_measurement_theta_max 49.99
_cell_measurement_theta_min 2.679
_cell_volume 10498.2(4)
_computing_cell_refinement 'APEX3 v2019.1-0 (Bruker AXS)'
_computing_data_collection 'Bruker Instrument Service vV6.2.12'
_computing_data_reduction 'SAINT V8.40A (Bruker Nano, Inc., 2019)'
_computing_molecular_graphics 'shelXle (C.B. Huebschle, rev 958)'
_computing_structure_refinement 'SHELXL-2018/3 (Sheldrick, 2018)'
_computing_structure_solution 'SHELXT 2014/5 (Sheldrick, 2014)'
_diffrn_ambient_temperature 100(2)
_diffrn_measured_fraction_theta_full 0.999
_diffrn_measured_fraction_theta_max 0.999
_diffrn_measurement_device_type 'Bruker D8 Quest/Photon II'
_diffrn_measurement_method 'profile data from \f and \w scans'
_diffrn_radiation_type MoK\a
_diffrn_radiation_wavelength 0.71073
_diffrn_reflns_av_R_equivalents 0.0403
_diffrn_reflns_av_unetI/netI 0.0132
_diffrn_reflns_Laue_measured_fraction_full 0.999
_diffrn_reflns_Laue_measured_fraction_max 0.999
_diffrn_reflns_limit_h_max 27
_diffrn_reflns_limit_h_min -27
_diffrn_reflns_limit_k_max 27
_diffrn_reflns_limit_k_min -27
_diffrn_reflns_limit_l_max 32
_diffrn_reflns_limit_l_min -32
_diffrn_reflns_number 86049
_diffrn_reflns_point_group_measured_fraction_full 0.999
_diffrn_reflns_point_group_measured_fraction_max 0.999
_diffrn_reflns_theta_full 25.242
_diffrn_reflns_theta_max 26.394
_diffrn_reflns_theta_min 2.308
_diffrn_source 'microfocus sealed tube'
_exptl_absorpt_coefficient_mu 0.907
_exptl_absorpt_correction_T_max 0.7454
_exptl_absorpt_correction_T_min 0.5644
_exptl_absorpt_correction_type multi-scan
_exptl_absorpt_process_details
;
 SADABS 2016/2: Krause, L., Herbst-Irmer, R., Sheldrick G.M. & Stalke D.,
 J. Appl. Cryst. 48 (2015) 3-10
;
_exptl_crystal_colour white
_exptl_crystal_density_diffrn 1.396
_exptl_crystal_density_method 'not measured'
_exptl_crystal_description block
_exptl_crystal_F_000 4530
_exptl_crystal_size_max 0.896
_exptl_crystal_size_mid 0.892
_exptl_crystal_size_min 0.658
_refine_diff_density_max 0.319
_refine_diff_density_min -0.455
_refine_diff_density_rms 0.043
_refine_ls_extinction_method none
_refine_ls_goodness_of_fit_ref 1.071
_refine_ls_hydrogen_treatment mixed
_refine_ls_matrix_type full
_refine_ls_number_parameters 304
_refine_ls_number_reflns 4769
_refine_ls_number_restraints 0
_refine_ls_restrained_S_all 1.071
_refine_ls_R_factor_all 0.0184
_refine_ls_R_factor_gt 0.0175
_refine_ls_shift/su_max 0.008
_refine_ls_shift/su_mean 0.000
_refine_ls_structure_factor_coef Fsqd
_refine_ls_weighting_details 'w=1/[\s^2^(Fo^2^)+(0.0134P)^2^+21.8884P] where P=(Fo^2^+2Fc^2^)/3'
_refine_ls_weighting_scheme calc
_refine_ls_wR_factor_gt 0.0422
_refine_ls_wR_factor_ref 0.0426
_reflns_Friedel_coverage 0.000
_reflns_number_gt 4611
_reflns_number_total 4769
_reflns_threshold_expression 'I > 2\s(I)'
_cod_data_source_file d3dt01018j2.cif
_cod_data_source_block Cmpd5b
_cod_original_cell_volume 10498.2(5)
_cod_database_code 7713038
_shelx_shelxl_version_number 2018/3
_shelx_space_group_comment
;
The symmetry employed for this shelxl refinement is uniquely defined
by the following loop, which should always be used as a source of
symmetry information in preference to the above space-group names.
They are only intended as comments.
;
_exptl_absorpt_special_details
;
Krause, L., Herbst-Irmer, R., Sheldrick, G. M., Stalke, D. (2015).
"Comparison of silver and molybdenum microfocus X-ray sources for
single-crystal structure determination"
J. Appl. Cryst. 48, 3-10.
doi:10.1107/S1600576714022985
;

loop_
_space_group_symop_operation_xyz
'x, y, z'
'-y, x-y, z'
'-x+y, -x, z'
'x+2/3, y+1/3, z+1/3'
'-y+2/3, x-y+1/3, z+1/3'
'-x+y+2/3, -x+1/3, z+1/3'
'x+1/3, y+2/3, z+2/3'
'-y+1/3, x-y+2/3, z+2/3'
'-x+y+1/3, -x+2/3, z+2/3'
'-x, -y, -z'
'y, -x+y, -z'
'x-y, x, -z'
'-x+2/3, -y+1/3, -z+1/3'
'y+2/3, -x+y+1/3, -z+1/3'
'x-y+2/3, x+1/3, -z+1/3'
'-x+1/3, -y+2/3, -z+2/3'
'y+1/3, -x+y+2/3, -z+2/3'
'x-y+1/3, x+2/3, -z+2/3'

loop_
_atom_site_label
_atom_site_type_symbol
_atom_site_fract_x
_atom_site_fract_y
_atom_site_fract_z
_atom_site_U_iso_or_equiv
_atom_site_adp_type
_atom_site_occupancy
_atom_site_site_symmetry_order
_atom_site_calc_flag
_atom_site_refinement_flags_posn
_atom_site_refinement_flags_adp
_atom_site_refinement_flags_occupancy
_atom_site_disorder_assembly
_atom_site_disorder_group
Sm1 Sm 0.666667 0.333333 0.57908(2) 0.00982(4) Uani 1 3 d S T P . .
O1 O 0.74659(6) 0.66610(6) 0.58898(5) 0.0316(3) Uani 1 1 d . . . . .
O2 O 0.64229(7) 0.65301(6) 0.57271(5) 0.0322(3) Uani 1 1 d . . . . .
N1 N 0.57904(6) 0.44034(6) 0.57370(4) 0.0147(2) Uani 1 1 d . . . . .
N2 N 0.64553(6) 0.44780(6) 0.57901(4) 0.0148(2) Uani 1 1 d . . . . .
N3 N 0.51447(6) 0.33072(6) 0.62688(4) 0.0157(2) Uani 1 1 d . . . . .
N4 N 0.56912(6) 0.31963(6) 0.64080(4) 0.0155(2) Uani 1 1 d . . . . .
N5 N 0.51337(6) 0.32355(6) 0.52769(4) 0.0150(2) Uani 1 1 d . . . . .
N6 N 0.57043(6) 0.31609(6) 0.51466(4) 0.0141(2) Uani 1 1 d . . . . .
N7 N 0.68259(7) 0.62901(6) 0.57954(5) 0.0222(3) Uani 1 1 d . . . . .
C1 C 0.69084(8) 0.51726(7) 0.58105(5) 0.0163(3) Uani 1 1 d . . . . .
H1A H 0.740972 0.538701 0.584902 0.020 Uiso 1 1 calc R U . . .
C2 C 0.65347(8) 0.55407(7) 0.57666(5) 0.0175(3) Uani 1 1 d . . . . .
C3 C 0.58242(8) 0.50350(7) 0.57210(5) 0.0174(3) Uani 1 1 d . . . . .
H3 H 0.543643 0.511907 0.568521 0.021 Uiso 1 1 calc R U . . .
C4 C 0.55494(8) 0.29428(8) 0.68925(5) 0.0193(3) Uani 1 1 d . . . . .
H4 H 0.583888 0.281347 0.708798 0.023 Uiso 1 1 calc R U . . .
C5 C 0.49205(8) 0.28934(8) 0.70727(6) 0.0241(3) Uani 1 1 d . . . . .
H5 H 0.470493 0.273341 0.740329 0.029 Uiso 1 1 calc R U . . .
C6 C 0.46818(8) 0.31271(8) 0.66669(6) 0.0215(3) Uani 1 1 d . . . . .
H6 H 0.425970 0.315736 0.666626 0.026 Uiso 1 1 calc R U . . .
C7 C 0.55266(8) 0.27953(7) 0.47012(5) 0.0179(3) Uani 1 1 d . . . . .
H7 H 0.582402 0.266389 0.451868 0.021 Uiso 1 1 calc R U . . .
C8 C 0.48505(8) 0.26329(8) 0.45403(6) 0.0226(3) Uani 1 1 d . . . . .
H8 H 0.460227 0.237768 0.423869 0.027 Uiso 1 1 calc R U . . .
C9 C 0.46207(8) 0.29227(8) 0.49137(6) 0.0202(3) Uani 1 1 d . . . . .
H9 H 0.417451 0.290596 0.491603 0.024 Uiso 1 1 calc R U . . .
C10 C 0.39935(12) 0.10126(10) 0.76394(8) 0.0442(5) Uani 1 1 d . . . . .
H10 H 0.358329 0.106337 0.765144 0.053 Uiso 1 1 calc R U . . .
C11 C 0.43710(12) 0.11365(10) 0.71803(7) 0.0432(5) Uani 1 1 d . . . . .
H11 H 0.421893 0.127074 0.687648 0.052 Uiso 1 1 calc R U . . .
C12 C 0.49634(12) 0.10651(11) 0.71655(7) 0.0476(5) Uani 1 1 d . . . . .
H12 H 0.522344 0.115461 0.685122 0.057 Uiso 1 1 calc R U . . .
C13 C 0.51863(12) 0.08643(11) 0.76032(8) 0.0482(5) Uani 1 1 d . . . . .
H13 H 0.559703 0.081448 0.759009 0.058 Uiso 1 1 calc R U . . .
C14 C 0.48065(12) 0.07354(11) 0.80629(8) 0.0469(5) Uani 1 1 d . . . . .
H14 H 0.495426 0.059285 0.836473 0.056 Uiso 1 1 calc R U . . .
C15 C 0.42167(12) 0.08146(11) 0.80801(7) 0.0462(5) Uani 1 1 d . . . . .
H15 H 0.396094 0.073320 0.839570 0.055 Uiso 1 1 calc R U . . .
C16 C 0.37122(11) 0.45899(12) 0.57756(8) 0.0440(5) Uani 1 1 d . . . . .
H16 H 0.338517 0.434456 0.550295 0.053 Uiso 1 1 calc R U . . .
C17 C 0.36903(10) 0.42300(10) 0.62319(8) 0.0379(4) Uani 1 1 d . . . . .
H17 H 0.334756 0.374010 0.627227 0.045 Uiso 1 1 calc R U . . .
C18 C 0.41733(9) 0.45954(9) 0.66241(7) 0.0295(4) Uani 1 1 d . . . . .
H18 H 0.416197 0.435865 0.693710 0.035 Uiso 1 1 calc R U . . .
C19 C 0.46691(9) 0.53027(9) 0.65580(6) 0.0275(3) Uani 1 1 d . . . . .
H19 H 0.500548 0.555120 0.682490 0.033 Uiso 1 1 calc R U . . .
C20 C 0.46844(10) 0.56542(9) 0.61113(7) 0.0323(4) Uani 1 1 d . . . . .
H20 H 0.502644 0.614461 0.607258 0.039 Uiso 1 1 calc R U . . .
C21 C 0.42098(11) 0.53013(11) 0.57228(7) 0.0391(5) Uani 1 1 d . . . . .
H21 H 0.422226 0.554721 0.541442 0.047 Uiso 1 1 calc R U . . .
C22 C 0.59720(10) 0.27775(10) 0.83330(8) 0.0392(4) Uani 1 1 d . . . . .
H22 H 0.549412 0.239512 0.833200 0.047 Uiso 1 1 calc R U . . .
C23 C 0.39967(8) 0.67179(8) 0.66667(6) 0.0215(3) Uani 1 1 d . . . . .
H23 H 0.445120 0.675305 0.666656 0.026 Uiso 1 1 calc R U . . .
B1 B 0.51240(8) 0.36567(8) 0.57534(6) 0.0165(3) Uani 1 1 d . . . . .
H1 H 0.4642(9) 0.3706(9) 0.5737(7) 0.025 Uiso 1 1 d . U . . .

loop_
_atom_site_aniso_label
_atom_site_aniso_U_11
_atom_site_aniso_U_22
_atom_site_aniso_U_33
_atom_site_aniso_U_23
_atom_site_aniso_U_13
_atom_site_aniso_U_12
Sm1 0.00941(4) 0.00941(4) 0.01062(6) 0.000 0.000 0.00471(2)
O1 0.0344(7) 0.0168(5) 0.0358(6) -0.0037(5) -0.0063(5) 0.0070(5)
O2 0.0403(7) 0.0212(6) 0.0438(7) 0.0049(5) 0.0121(5) 0.0218(5)
N1 0.0159(6) 0.0154(6) 0.0160(5) -0.0008(4) 0.0006(4) 0.0102(5)
N2 0.0141(5) 0.0145(6) 0.0172(5) -0.0012(4) 0.0000(4) 0.0083(5)
N3 0.0135(6) 0.0161(6) 0.0183(6) -0.0006(4) 0.0023(4) 0.0080(5)
N4 0.0151(6) 0.0160(6) 0.0164(6) -0.0001(4) 0.0015(4) 0.0084(5)
N5 0.0127(5) 0.0146(6) 0.0184(6) 0.0003(4) -0.0012(4) 0.0074(5)
N6 0.0148(6) 0.0137(5) 0.0151(5) -0.0002(4) -0.0004(4) 0.0080(5)
N7 0.0319(7) 0.0150(6) 0.0197(6) 0.0002(5) 0.0043(5) 0.0118(6)
C1 0.0174(7) 0.0144(7) 0.0164(6) -0.0015(5) -0.0006(5) 0.0074(6)
C2 0.0252(7) 0.0140(7) 0.0149(6) -0.0004(5) 0.0022(5) 0.0111(6)
C3 0.0237(7) 0.0185(7) 0.0160(6) -0.0003(5) 0.0019(5) 0.0149(6)
C4 0.0216(7) 0.0193(7) 0.0170(7) 0.0020(5) 0.0032(5) 0.0101(6)
C5 0.0250(8) 0.0262(8) 0.0212(7) 0.0047(6) 0.0099(6) 0.0131(7)
C6 0.0183(7) 0.0211(7) 0.0256(7) 0.0016(6) 0.0081(6) 0.0102(6)
C7 0.0223(7) 0.0168(7) 0.0154(6) -0.0015(5) -0.0023(5) 0.0104(6)
C8 0.0244(8) 0.0215(7) 0.0207(7) -0.0050(6) -0.0093(6) 0.0106(6)
C9 0.0161(7) 0.0188(7) 0.0242(7) 0.0004(6) -0.0055(6) 0.0076(6)
C10 0.0495(12) 0.0295(10) 0.0396(10) 0.0027(8) 0.0092(9) 0.0092(9)
C11 0.0592(13) 0.0238(9) 0.0274(9) 0.0001(7) 0.0045(8) 0.0064(9)
C12 0.0594(14) 0.0359(11) 0.0274(9) -0.0024(8) 0.0143(9) 0.0087(10)
C13 0.0522(13) 0.0415(11) 0.0394(11) -0.0066(9) 0.0080(9) 0.0148(10)
C14 0.0602(14) 0.0397(11) 0.0296(10) 0.0012(8) 0.0039(9) 0.0166(10)
C15 0.0582(13) 0.0360(11) 0.0304(10) 0.0067(8) 0.0174(9) 0.0133(10)
C16 0.0392(11) 0.0707(15) 0.0407(11) -0.0232(10) -0.0138(8) 0.0415(11)
C17 0.0274(9) 0.0238(9) 0.0631(13) -0.0067(8) 0.0093(8) 0.0133(7)
C18 0.0360(9) 0.0318(9) 0.0293(8) 0.0082(7) 0.0112(7) 0.0233(8)
C19 0.0268(8) 0.0308(9) 0.0290(8) -0.0046(7) 0.0062(6) 0.0175(7)
C20 0.0349(9) 0.0301(9) 0.0412(10) 0.0096(7) 0.0187(8) 0.0233(8)
C21 0.0496(12) 0.0584(13) 0.0328(9) 0.0127(9) 0.0116(8) 0.0447(11)
C22 0.0306(9) 0.0353(10) 0.0442(11) 0.0010(8) 0.0009(8) 0.0109(8)
C23 0.0195(7) 0.0253(8) 0.0213(7) -0.0002(6) 0.0002(6) 0.0124(6)
B1 0.0138(7) 0.0170(8) 0.0202(8) -0.0009(6) 0.0007(6) 0.0087(6)

loop_
_atom_type_symbol
_atom_type_description
_atom_type_scat_dispersion_real
_atom_type_scat_dispersion_imag
_atom_type_scat_source
C C 0.0033 0.0016 'International Tables Vol C Tables 4.2.6.8 and 6.1.1.4'
H H 0.0000 0.0000 'International Tables Vol C Tables 4.2.6.8 and 6.1.1.4'
B B 0.0013 0.0007 'International Tables Vol C Tables 4.2.6.8 and 6.1.1.4'
N N 0.0061 0.0033 'International Tables Vol C Tables 4.2.6.8 and 6.1.1.4'
O O 0.0106 0.0060 'International Tables Vol C Tables 4.2.6.8 and 6.1.1.4'
Sm Sm -0.1638 3.4418 'International Tables Vol C Tables 4.2.6.8 and 6.1.1.4'

loop_
_citation_id
_citation_doi
_citation_year
1 10.26434/chemrxiv-2023-wwpbt 2023

loop_
_geom_angle_atom_site_label_1
_geom_angle_atom_site_label_2
_geom_angle_atom_site_label_3
_geom_angle
_geom_angle_site_symmetry_1
_geom_angle_site_symmetry_3
_geom_angle_publ_flag
N4 Sm1 N4 85.01(4) . 2_655 ?
N4 Sm1 N4 85.01(4) . 3_665 ?
N4 Sm1 N4 85.01(4) 2_655 3_665 ?
N4 Sm1 N6 136.34(4) . 2_655 ?
N4 Sm1 N6 79.49(4) 2_655 2_655 ?
N4 Sm1 N6 133.14(4) 3_665 2_655 ?
N4 Sm1 N6 133.14(4) . 3_665 ?
N4 Sm1 N6 136.34(4) 2_655 3_665 ?
N4 Sm1 N6 79.49(4) 3_665 3_665 ?
N6 Sm1 N6 82.02(4) 2_655 3_665 ?
N4 Sm1 N6 79.49(4) . . ?
N4 Sm1 N6 133.14(4) 2_655 . ?
N4 Sm1 N6 136.34(4) 3_665 . ?
N6 Sm1 N6 82.02(4) 2_655 . ?
N6 Sm1 N6 82.02(4) 3_665 . ?
N4 Sm1 N2 141.30(4) . 3_665 ?
N4 Sm1 N2 67.71(3) 2_655 3_665 ?
N4 Sm1 N2 66.42(4) 3_665 3_665 ?
N6 Sm1 N2 66.76(3) 2_655 3_665 ?
N6 Sm1 N2 68.67(3) 3_665 3_665 ?
N6 Sm1 N2 139.21(3) . 3_665 ?
N4 Sm1 N2 67.71(4) . 2_655 ?
N4 Sm1 N2 66.42(4) 2_655 2_655 ?
N4 Sm1 N2 141.30(4) 3_665 2_655 ?
N6 Sm1 N2 68.67(3) 2_655 2_655 ?
N6 Sm1 N2 139.21(3) 3_665 2_655 ?
N6 Sm1 N2 66.76(3) . 2_655 ?
N2 Sm1 N2 120.0 3_665 2_655 ?
N4 Sm1 N2 66.42(4) . . ?
N4 Sm1 N2 141.30(4) 2_655 . ?
N4 Sm1 N2 67.71(4) 3_665 . ?
N6 Sm1 N2 139.21(3) 2_655 . ?
N6 Sm1 N2 66.76(3) 3_665 . ?
N6 Sm1 N2 68.67(3) . . ?
N2 Sm1 N2 119.999(1) 3_665 . ?
N2 Sm1 N2 120.0 2_655 . ?
C3 N1 N2 111.45(11) . . ?
C3 N1 B1 128.37(12) . . ?
N2 N1 B1 119.91(11) . . ?
C1 N2 N1 106.01(11) . . ?
C1 N2 Sm1 131.64(9) . . ?
N1 N2 Sm1 122.27(8) . . ?
C6 N3 N4 109.49(11) . . ?
C6 N3 B1 126.68(12) . . ?
N4 N3 B1 123.55(11) . . ?
C4 N4 N3 105.99(11) . . ?
C4 N4 Sm1 129.74(9) . . ?
N3 N4 Sm1 123.92(8) . . ?
C9 N5 N6 109.75(11) . . ?
C9 N5 B1 126.89(12) . . ?
N6 N5 B1 123.27(11) . . ?
C7 N6 N5 105.74(11) . . ?
C7 N6 Sm1 128.26(9) . . ?
N5 N6 Sm1 123.15(8) . . ?
O1 N7 O2 123.91(13) . . ?
O1 N7 C2 117.93(13) . . ?
O2 N7 C2 118.15(13) . . ?
N2 C1 C2 109.48(13) . . ?
N2 C1 H1A 125.3 . . ?
C2 C1 H1A 125.3 . . ?
C3 C2 C1 106.80(12) . . ?
C3 C2 N7 126.52(13) . . ?
C1 C2 N7 126.58(14) . . ?
N1 C3 C2 106.25(12) . . ?
N1 C3 H3 126.9 . . ?
C2 C3 H3 126.9 . . ?
N4 C4 C5 110.98(13) . . ?
N4 C4 H4 124.5 . . ?
C5 C4 H4 124.5 . . ?
C6 C5 C4 104.67(13) . . ?
C6 C5 H5 127.7 . . ?
C4 C5 H5 127.7 . . ?
N3 C6 C5 108.86(13) . . ?
N3 C6 H6 125.6 . . ?
C5 C6 H6 125.6 . . ?
N6 C7 C8 111.17(13) . . ?
N6 C7 H7 124.4 . . ?
C8 C7 H7 124.4 . . ?
C9 C8 C7 104.69(13) . . ?
C9 C8 H8 127.7 . . ?
C7 C8 H8 127.7 . . ?
N5 C9 C8 108.64(13) . . ?
N5 C9 H9 125.7 . . ?
C8 C9 H9 125.7 . . ?
C15 C10 C11 119.7(2) . . ?
C15 C10 H10 120.1 . . ?
C11 C10 H10 120.1 . . ?
C12 C11 C10 119.9(2) . . ?
C12 C11 H11 120.1 . . ?
C10 C11 H11 120.1 . . ?
C11 C12 C13 120.62(19) . . ?
C11 C12 H12 119.7 . . ?
C13 C12 H12 119.7 . . ?
C12 C13 C14 119.6(2) . . ?
C12 C13 H13 120.2 . . ?
C14 C13 H13 120.2 . . ?
C15 C14 C13 119.9(2) . . ?
C15 C14 H14 120.1 . . ?
C13 C14 H14 120.1 . . ?
C14 C15 C10 120.27(19) . . ?
C14 C15 H15 119.9 . . ?
C10 C15 H15 119.9 . . ?
C21 C16 C17 119.78(18) . . ?
C21 C16 H16 120.1 . . ?
C17 C16 H16 120.1 . . ?
C18 C17 C16 119.30(17) . . ?
C18 C17 H17 120.4 . . ?
C16 C17 H17 120.3 . . ?
C19 C18 C17 119.63(16) . . ?
C19 C18 H18 120.2 . . ?
C17 C18 H18 120.2 . . ?
C20 C19 C18 120.81(17) . . ?
C20 C19 H19 119.6 . . ?
C18 C19 H19 119.6 . . ?
C21 C20 C19 120.16(17) . . ?
C21 C20 H20 119.9 . . ?
C19 C20 H20 119.9 . . ?
C20 C21 C16 120.31(17) . . ?
C20 C21 H21 119.8 . . ?
C16 C21 H21 119.8 . . ?
C22 C22 C22 119.999(4) 17_556 18_546 ?
C22 C22 H22 120.0 17_556 . ?
C22 C22 H22 120.0 18_546 . ?
C23 C23 C23 119.994(2) 14_456 15_556 ?
C23 C23 H23 120.0 14_456 . ?
C23 C23 H23 120.0 15_556 . ?
N5 B1 N1 108.57(11) . . ?
N5 B1 N3 112.57(11) . . ?
N1 B1 N3 107.33(11) . . ?
N5 B1 H1 108.9(9) . . ?
N1 B1 H1 109.4(9) . . ?
N3 B1 H1 110.0(9) . . ?

loop_
_geom_bond_atom_site_label_1
_geom_bond_atom_site_label_2
_geom_bond_distance
_geom_bond_site_symmetry_2
_geom_bond_publ_flag
Sm1 N4 2.5427(11) . ?
Sm1 N4 2.5428(11) 2_655 ?
Sm1 N4 2.5428(11) 3_665 ?
Sm1 N6 2.5439(11) 2_655 ?
Sm1 N6 2.5439(11) 3_665 ?
Sm1 N6 2.5440(11) . ?
Sm1 N2 2.7407(11) 3_665 ?
Sm1 N2 2.7408(11) 2_655 ?
Sm1 N2 2.7408(11) . ?
O1 N7 1.2315(18) . ?
O2 N7 1.2330(17) . ?
N1 C3 1.3353(18) . ?
N1 N2 1.3750(16) . ?
N1 B1 1.5402(19) . ?
N2 C1 1.3256(18) . ?
N3 C6 1.3495(18) . ?
N3 N4 1.3700(16) . ?
N3 B1 1.5411(19) . ?
N4 C4 1.3369(18) . ?
N5 C9 1.3488(18) . ?
N5 N6 1.3675(16) . ?
N5 B1 1.5370(19) . ?
N6 C7 1.3377(17) . ?
N7 C2 1.4212(18) . ?
C1 C2 1.398(2) . ?
C1 H1A 0.9500 . ?
C2 C3 1.379(2) . ?
C3 H3 0.9500 . ?
C4 C5 1.393(2) . ?
C4 H4 0.9500 . ?
C5 C6 1.372(2) . ?
C5 H5 0.9500 . ?
C6 H6 0.9500 . ?
C7 C8 1.389(2) . ?
C7 H7 0.9500 . ?
C8 C9 1.372(2) . ?
C8 H8 0.9500 . ?
C9 H9 0.9500 . ?
C10 C15 1.384(3) . ?
C10 C11 1.386(3) . ?
C10 H10 0.9500 . ?
C11 C12 1.369(3) . ?
C11 H11 0.9500 . ?
C12 C13 1.381(3) . ?
C12 H12 0.9500 . ?
C13 C14 1.389(3) . ?
C13 H13 0.9500 . ?
C14 C15 1.374(3) . ?
C14 H14 0.9500 . ?
C15 H15 0.9500 . ?
C16 C21 1.378(3) . ?
C16 C17 1.399(3) . ?
C16 H16 0.9500 . ?
C17 C18 1.384(3) . ?
C17 H17 0.9500 . ?
C18 C19 1.374(2) . ?
C18 H18 0.9500 . ?
C19 C20 1.372(2) . ?
C19 H19 0.9500 . ?
C20 C21 1.364(3) . ?
C20 H20 0.9500 . ?
C21 H21 0.9500 . ?
C22 C22 1.3808(19) 17_556 ?
C22 C22 1.3809(19) 18_546 ?
C22 H22 0.9500 . ?
C23 C23 1.3864(15) 14_456 ?
C23 C23 1.3864(15) 15_556 ?
C23 H23 0.9500 . ?
B1 H1 1.103(18) . ?
